data_4066990
loop_
_publ_author_name
'Yang, Chien-Chan'
'Lin, Pei-Syuan'
'Liu, Fu-Chen'
'Lin, Ivan J. B.'
'Lee, Gene-Hsian'
'Peng, Shie-Ming'

_publ_section_title
;
 Glucopyranoside-Incorporated N-Heterocyclic Carbene Complexes of
 Silver(I) and Palladium(II): Efficient Water-Soluble
 Suzuki&#x2212;Miyaura Coupling Palladium(II) Catalysts
;
_journal_issue 22
_journal_name_full Organometallics
_journal_page_first 5959
_journal_paper_doi 10.1021/om100751r
_journal_volume 29
_journal_year 2010
_chemical_absolute_configuration ad
_chemical_formula_sum 'C36 H39 Br Cl2 N2 O8'
_chemical_formula_weight 778.50
_chemical_name_systematic
; 
 ? 
;
_space_group_IT_number 4
_symmetry_cell_setting monoclinic
_symmetry_space_group_name_Hall 'P 2yb'
_symmetry_space_group_name_H-M 'P 1 21 1'
_atom_sites_solution_hydrogens geom
_atom_sites_solution_primary direct
_atom_sites_solution_secondary difmap
_audit_creation_method SHELXL-97
_cell_angle_alpha 90.00
_cell_angle_beta 112.6526(14)
_cell_angle_gamma 90.00
_cell_formula_units_Z 2
_cell_length_a 14.7543(3)
_cell_length_b 9.0670(2)
_cell_length_c 14.9153(3)
_cell_measurement_reflns_used total
_cell_measurement_temperature 150(2)
_cell_measurement_theta_max 25.00
_cell_measurement_theta_min 1.00
_cell_volume 1841.40(7)
_computing_cell_refinement DENZO-SMN
_computing_data_collection 'NONIUS COLLECT'
_computing_data_reduction DENZO-SMN
_computing_molecular_graphics 'Bruker SHELXTL'
_computing_publication_material 'Bruker SHELXTL'
_computing_structure_refinement 'SHELXL-97 (Sheldrick, 1997)'
_computing_structure_solution 'SHELXS-97 (Sheldrick, 1990)'
_diffrn_ambient_temperature 150(2)
_diffrn_measured_fraction_theta_full 0.995
_diffrn_measured_fraction_theta_max 0.995
_diffrn_measurement_device_type 'NONIUS KappaCCD'
_diffrn_measurement_method '\w scans'
_diffrn_radiation_monochromator graphite
_diffrn_radiation_source 'fine-focus sealed tube'
_diffrn_radiation_type MoK\a
_diffrn_radiation_wavelength 0.71073
_diffrn_reflns_av_R_equivalents 0.0353
_diffrn_reflns_av_sigmaI/netI 0.0432
_diffrn_reflns_limit_h_max 17
_diffrn_reflns_limit_h_min -17
_diffrn_reflns_limit_k_max 10
_diffrn_reflns_limit_k_min -9
_diffrn_reflns_limit_l_max 17
_diffrn_reflns_limit_l_min -17
_diffrn_reflns_number 12177
_diffrn_reflns_theta_full 25.00
_diffrn_reflns_theta_max 25.00
_diffrn_reflns_theta_min 2.48
_exptl_absorpt_coefficient_mu 1.314
_exptl_absorpt_correction_T_max 0.964
_exptl_absorpt_correction_T_min 0.835
_exptl_absorpt_correction_type multi-scan
_exptl_crystal_colour colorless
_exptl_crystal_density_diffrn 1.404
_exptl_crystal_density_meas ?
_exptl_crystal_density_method 'not measured'
_exptl_crystal_description plate
_exptl_crystal_F_000 804
_exptl_crystal_size_max 0.25
_exptl_crystal_size_mid 0.22
_exptl_crystal_size_min 0.04
_refine_diff_density_max 0.505
_refine_diff_density_min -0.534
_refine_diff_density_rms 0.069
_refine_ls_abs_structure_details 'Flack H D (1983), Acta Cryst. A39, 876-881'
_refine_ls_abs_structure_Flack 0.033(18)
_refine_ls_extinction_coef 0.028(5)
_refine_ls_extinction_expression Fc^*^=kFc[1+0.001xFc^2^\l^3^/sin(2\q)]^-1/4^
_refine_ls_extinction_method SHELXL
_refine_ls_goodness_of_fit_ref 1.036
_refine_ls_hydrogen_treatment constr
_refine_ls_matrix_type full
_refine_ls_number_parameters 434
_refine_ls_number_reflns 5631
_refine_ls_number_restraints 44
_refine_ls_restrained_S_all 1.035
_refine_ls_R_factor_all 0.0892
_refine_ls_R_factor_gt 0.0739
_refine_ls_shift/su_max 0.027
_refine_ls_shift/su_mean 0.003
_refine_ls_structure_factor_coef Fsqd
_refine_ls_weighting_details 'calc w=1/[\s^2^(Fo^2^)+(0.1306P)^2^+1.5207P] where P=(Fo^2^+2Fc^2^)/3'
_refine_ls_weighting_scheme calc
_refine_ls_wR_factor_gt 0.2052
_refine_ls_wR_factor_ref 0.2211
_reflns_number_gt 4493
_reflns_number_total 5631
_reflns_threshold_expression >2sigma(I)
_cod_data_source_file om100751r_si_001.cif
_cod_data_source_block ic12991
_cod_depositor_comments
;
The following automatic conversions were performed:

'_symmetry_cell_setting' value 'Monoclinic' changed to 'monoclinic'
according to /home/saulius/struct/CIF-dictionaries/cif_core.dic
dictionary named 'cif_core.dic' version 2.4.1 from 2010-06-29.

Automatic conversion script
Id: cif_fix_values 1715 2011-07-08 13:25:40Z adriana 

The following automatic conversions were performed:

'_exptl_crystal_density_meas' value 'not_measured' was changed to '?'
- the value is perceived as not measured.

Automatic conversion script
Id: cif_fix_values 3008 2015-01-20 13:52:24Z robertas 
;
_cod_original_sg_symbol_H-M P2(1)
_cod_database_code 4066990

loop_
_symmetry_equiv_pos_as_xyz
'x, y, z'
'-x, y+1/2, -z'

loop_
_atom_site_label
_atom_site_type_symbol
_atom_site_fract_x
_atom_site_fract_y
_atom_site_fract_z
_atom_site_U_iso_or_equiv
_atom_site_adp_type
_atom_site_occupancy
_atom_site_symmetry_multiplicity
_atom_site_calc_flag
_atom_site_refinement_flags
_atom_site_disorder_assembly
_atom_site_disorder_group
Br Br 0.40240(14) -0.1735(2) 0.34891(15) 0.0793(6) Uani 0.50 1 d P . .
Br' Br 0.39179(13) -0.1667(2) 0.29160(17) 0.0786(5) Uani 0.50 1 d P . .
N1 N 0.3826(4) 0.2517(6) 0.4362(4) 0.0568(13) Uani 1 1 d . . .
N2 N 0.3798(4) 0.3019(7) 0.2949(4) 0.0682(15) Uani 1 1 d . E .
O1 O 0.2070(3) 0.1227(5) 0.4360(3) 0.0523(9) Uani 1 1 d . . .
O2 O 0.0861(3) 0.2965(4) 0.4249(3) 0.0523(9) Uani 1 1 d . . .
O3 O -0.0056(3) 0.1056(5) 0.5057(3) 0.0551(10) Uani 1 1 d . . .
O4 O -0.0741(3) -0.0403(6) 0.3755(3) 0.0701(12) Uani 1 1 d . . .
O5 O 0.1561(3) 0.0032(5) 0.6723(2) 0.0514(9) Uani 1 1 d . . .
O6 O 0.1600(6) 0.1725(6) 0.7849(4) 0.099(2) Uani 1 1 d . . .
O7 O 0.3242(3) 0.1940(5) 0.6963(3) 0.0630(11) Uani 1 1 d . C .
O8 O 0.4476(3) 0.0326(6) 0.7375(3) 0.0765(13) Uani 1 1 d . C .
C1 C 0.1083(4) 0.1476(7) 0.4238(4) 0.0504(13) Uani 1 1 d . . .
H1 H 0.0642 0.1043 0.3603 0.060 Uiso 1 1 calc R . .
C2 C 0.0892(3) 0.0690(7) 0.5061(4) 0.0475(12) Uani 1 1 d . . .
H2 H 0.0933 -0.0401 0.4984 0.057 Uiso 1 1 calc R . .
C3 C 0.1624(4) 0.1144(7) 0.6059(4) 0.0470(12) Uani 1 1 d . . .
H3 H 0.1455 0.2137 0.6242 0.056 Uiso 1 1 calc R . .
C4 C 0.2683(4) 0.1127(7) 0.6107(4) 0.0490(12) Uani 1 1 d . . .
H4 H 0.2930 0.0091 0.6159 0.059 Uiso 1 1 calc R . .
C5 C 0.2758(4) 0.1881(7) 0.5238(4) 0.0524(13) Uani 1 1 d . . .
H5 H 0.2610 0.2955 0.5251 0.063 Uiso 1 1 calc R . .
C6 C 0.0937(4) 0.3766(8) 0.3447(4) 0.0624(16) Uani 1 1 d . . .
H6A H 0.1631 0.3917 0.3563 0.094 Uiso 1 1 calc R . .
H6B H 0.0612 0.4725 0.3385 0.094 Uiso 1 1 calc R . .
H6C H 0.0619 0.3202 0.2846 0.094 Uiso 1 1 calc R . .
C7 C -0.0830(4) 0.0452(8) 0.4331(5) 0.0641(17) Uani 1 1 d . . .
C8 C -0.1787(4) 0.0991(8) 0.4347(5) 0.073(2) Uani 1 1 d D . .
C9 C -0.2631(5) 0.0536(10) 0.3586(6) 0.100(3) Uani 1 1 d D . .
H9A H -0.2619 -0.0111 0.3089 0.120 Uiso 1 1 calc R . .
C10 C -0.3562(5) 0.1151(14) 0.3614(10) 0.143(6) Uani 1 1 d D . .
H10A H -0.4174 0.0887 0.3120 0.172 Uiso 1 1 calc R . .
C11 C -0.3545(8) 0.2072(13) 0.4327(12) 0.134(6) Uani 1 1 d D . .
H11A H -0.4146 0.2467 0.4314 0.160 Uiso 1 1 calc R . .
C12 C -0.2736(5) 0.2433(10) 0.5026(8) 0.111(4) Uani 1 1 d D . .
H12A H -0.2760 0.3060 0.5527 0.133 Uiso 1 1 calc R . .
C13 C -0.1816(5) 0.1921(9) 0.5069(7) 0.084(2) Uani 1 1 d D . .
H13A H -0.1228 0.2212 0.5586 0.101 Uiso 1 1 calc R . .
C14 C 0.1538(5) 0.0460(9) 0.7585(5) 0.0699(18) Uani 1 1 d . . .
C15 C 0.1511(6) -0.0847(9) 0.8172(5) 0.077(2) Uani 1 1 d . . .
C16 C 0.1537(5) -0.2264(8) 0.7881(5) 0.0685(17) Uani 1 1 d . B .
H16A H 0.1604 -0.2437 0.7281 0.082 Uiso 1 1 calc R . .
C17 C 0.1469(7) -0.3459(11) 0.8425(6) 0.095(3) Uani 1 1 d . . .
H17A H 0.1633 -0.4422 0.8287 0.114 Uiso 0.60 1 calc PR A 1
H17B H 0.1257 -0.4405 0.8150 0.114 Uiso 0.40 1 d PR A 2
C18 C 0.1169(15) -0.323(2) 0.9144(13) 0.106(5) Uiso 0.60 1 d P B 1
H18A H 0.1008 -0.4044 0.9456 0.127 Uiso 0.60 1 calc PR B 1
C19 C 0.1090(12) -0.179(2) 0.9441(12) 0.105(4) Uiso 0.60 1 d P B 1
H19A H 0.0976 -0.1634 1.0019 0.126 Uiso 0.60 1 calc PR B 1
C20 C 0.1174(10) -0.0600(17) 0.8914(9) 0.080(3) Uiso 0.60 1 d P B 1
H20A H 0.1009 0.0364 0.9050 0.096 Uiso 0.60 1 calc PR B 1
C18' C 0.1743(17) -0.314(3) 0.9483(15) 0.083(5) Uiso 0.40 1 d P B 2
H18B H 0.1822 -0.3939 0.9917 0.100 Uiso 0.40 1 calc PR B 2
C19' C 0.1879(18) -0.180(4) 0.9834(18) 0.106(7) Uiso 0.40 1 d P B 2
H19B H 0.1980 -0.1659 1.0497 0.128 Uiso 0.40 1 calc PR B 2
C20' C 0.1883(18) -0.053(3) 0.9269(15) 0.092(6) Uiso 0.40 1 d P B 2
H20B H 0.2094 0.0416 0.9543 0.110 Uiso 0.40 1 calc PR B 2
C21 C 0.4124(5) 0.1407(9) 0.7565(4) 0.0667(17) Uani 1 1 d . . .
C22 C 0.4599(8) 0.2369(14) 0.8358(9) 0.068(3) Uiso 0.60 1 d PD C 1
C23 C 0.5647(9) 0.2264(15) 0.8799(9) 0.078(3) Uiso 0.60 1 d PD C 1
H23A H 0.6023 0.1680 0.8539 0.094 Uiso 0.60 1 calc PR C 1
C24 C 0.6088(10) 0.3147(18) 0.9691(10) 0.096(4) Uiso 0.60 1 d PD C 1
H24A H 0.6780 0.3165 1.0037 0.115 Uiso 0.60 1 calc PR C 1
C25 C 0.5487(13) 0.394(2) 1.0014(13) 0.119(6) Uiso 0.60 1 d PD C 1
H25A H 0.5784 0.4403 1.0630 0.143 Uiso 0.60 1 calc PR C 1
C26 C 0.4549(15) 0.411(3) 0.9561(14) 0.144(8) Uiso 0.60 1 d PD C 1
H26A H 0.4203 0.4805 0.9790 0.173 Uiso 0.60 1 calc PR C 1
C27 C 0.4044(11) 0.326(2) 0.8712(11) 0.096(5) Uiso 0.60 1 d PD C 1
H27A H 0.3349 0.3289 0.8399 0.115 Uiso 0.60 1 calc PR C 1
C22' C 0.4408(11) 0.222(2) 0.8635(13) 0.077(5) Uiso 0.40 1 d PD C 2
C23' C 0.5423(11) 0.2245(19) 0.9176(11) 0.064(4) Uiso 0.40 1 d PD C 2
H23B H 0.5874 0.1762 0.8961 0.077 Uiso 0.40 1 calc PR C 2
C24' C 0.5748(12) 0.307(2) 1.0103(11) 0.077(5) Uiso 0.40 1 d PD C 2
H24B H 0.6418 0.3120 1.0536 0.092 Uiso 0.40 1 calc PR C 2
C25' C 0.5026(16) 0.374(3) 1.0287(16) 0.123(9) Uiso 0.40 1 d PD C 2
H25B H 0.5183 0.4071 1.0933 0.148 Uiso 0.40 1 calc PR C 2
C26' C 0.4134(15) 0.397(2) 0.9670(13) 0.092(6) Uiso 0.40 1 d PD C 2
H26B H 0.3743 0.4712 0.9796 0.111 Uiso 0.40 1 calc PR C 2
C27' C 0.3752(13) 0.312(2) 0.8813(12) 0.074(5) Uiso 0.40 1 d PD C 2
H27B H 0.3081 0.3172 0.8385 0.088 Uiso 0.40 1 calc PR C 2
C28 C 0.3766(4) 0.1686(7) 0.5188(4) 0.0575(14) Uani 1 1 d . . .
H28A H 0.4282 0.2039 0.5800 0.069 Uiso 1 1 calc R . .
H28B H 0.3885 0.0626 0.5114 0.069 Uiso 1 1 calc R . .
C29 C 0.3734(5) 0.1935(8) 0.3528(5) 0.0612(15) Uani 1 1 d . . .
H29 H 0.3638 0.0918 0.3364 0.073 Uiso 1 1 calc R . .
C30 C 0.3930(5) 0.4006(8) 0.4317(6) 0.0683(18) Uani 1 1 d . . .
H30 H 0.4009 0.4693 0.4823 0.082 Uiso 1 1 calc R . .
C31 C 0.3899(5) 0.4326(8) 0.3425(6) 0.0693(18) Uani 1 1 d . . .
H31 H 0.3940 0.5278 0.3177 0.083 Uiso 1 1 calc R . .
C32 C 0.3760(6) 0.2794(11) 0.1938(5) 0.089(2) Uani 1 1 d D . .
H32A H 0.4250 0.3446 0.1837 0.107 Uiso 0.70 1 calc PR D 1
H32B H 0.3942 0.1762 0.1869 0.107 Uiso 0.70 1 calc PR D 1
H32C H 0.3492 0.3687 0.1542 0.107 Uiso 0.30 1 d PR D 2
H32D H 0.4433 0.2628 0.1964 0.107 Uiso 0.30 1 d PR D 2
C33 C 0.2767(7) 0.3110(18) 0.1169(9) 0.109(4) Uiso 0.70 1 d PD E 1
H33A H 0.2634 0.4176 0.1196 0.131 Uiso 0.70 1 calc PR E 1
H33B H 0.2801 0.2919 0.0530 0.131 Uiso 0.70 1 calc PR E 1
C34 C 0.1909(9) 0.2280(18) 0.1206(10) 0.109(4) Uiso 0.70 1 d PD E 1
H34A H 0.2015 0.1212 0.1149 0.130 Uiso 0.70 1 calc PR E 1
H34B H 0.1867 0.2450 0.1845 0.130 Uiso 0.70 1 calc PR E 1
C35 C 0.0963(12) 0.272(3) 0.0422(12) 0.148(6) Uiso 0.70 1 d PD E 1
H35A H 0.0695 0.3582 0.0633 0.222 Uiso 0.70 1 calc PR E 1
H35B H 0.0495 0.1901 0.0285 0.222 Uiso 0.70 1 calc PR E 1
H35C H 0.1075 0.2966 -0.0166 0.222 Uiso 0.70 1 calc PR E 1
C33' C 0.3168(17) 0.146(2) 0.149(2) 0.117(10) Uiso 0.30 1 d PD E 2
H33C H 0.3390 0.1099 0.0979 0.140 Uiso 0.30 1 calc PR E 2
H33D H 0.3338 0.0681 0.1995 0.140 Uiso 0.30 1 calc PR E 2
C34' C 0.2075(18) 0.157(4) 0.104(3) 0.120 Uiso 0.30 1 d PD E 2
H34C H 0.1829 0.1790 0.1560 0.144 Uiso 0.30 1 calc PR E 2
H34D H 0.1799 0.0607 0.0753 0.144 Uiso 0.30 1 calc PR E 2
C35' C 0.172(2) 0.275(4) 0.027(2) 0.132(13) Uiso 0.30 1 d PD E 2
H35D H 0.2200 0.2885 -0.0024 0.197 Uiso 0.30 1 calc PR E 2
H35E H 0.1632 0.3674 0.0567 0.197 Uiso 0.30 1 calc PR E 2
H35F H 0.1088 0.2443 -0.0227 0.197 Uiso 0.30 1 calc PR E 2
C36 C 0.146(2) 0.789(4) 0.2318(19) 0.277(12) Uiso 1 1 d . . .
H36A H 0.1982 0.7821 0.2979 0.333 Uiso 0.60 1 calc PR F 1
H36B H 0.1673 0.8618 0.1942 0.333 Uiso 0.60 1 calc PR F 1
H36C H 0.2161 0.8152 0.2480 0.333 Uiso 0.40 1 d PR F 2
H36D H 0.1404 0.7696 0.2946 0.333 Uiso 0.40 1 d PR F 2
Cl1 Cl 0.1280(4) 0.6129(5) 0.1736(2) 0.1785(19) Uani 1 1 d . G .
Cl2 Cl 0.0457(5) 0.8376(9) 0.2373(4) 0.1486(18) Uiso 0.60 1 d P G 1
Cl2' Cl 0.0772(7) 0.9412(12) 0.1849(6) 0.142(3) Uiso 0.40 1 d P G 2

loop_
_atom_site_aniso_label
_atom_site_aniso_U_11
_atom_site_aniso_U_22
_atom_site_aniso_U_33
_atom_site_aniso_U_23
_atom_site_aniso_U_13
_atom_site_aniso_U_12
Br 0.0765(10) 0.0671(10) 0.0865(10) -0.0050(10) 0.0229(9) 0.0244(8)
Br' 0.0724(9) 0.0474(8) 0.1165(14) 0.0034(11) 0.0369(11) 0.0070(7)
N1 0.046(3) 0.046(3) 0.085(3) -0.001(2) 0.033(2) 0.003(2)
N2 0.059(3) 0.057(4) 0.088(4) 0.008(3) 0.029(3) 0.000(3)
O1 0.0436(18) 0.055(2) 0.064(2) -0.0154(18) 0.0267(16) -0.0022(17)
O2 0.0456(18) 0.048(3) 0.068(2) -0.0067(17) 0.0275(16) -0.0040(16)
O3 0.0312(16) 0.055(3) 0.081(2) 0.0024(19) 0.0227(15) -0.0025(17)
O4 0.057(3) 0.066(3) 0.075(3) 0.008(2) 0.012(2) -0.022(2)
O5 0.050(2) 0.051(2) 0.057(2) -0.0062(17) 0.0247(16) 0.0000(18)
O6 0.176(6) 0.056(3) 0.100(4) -0.006(3) 0.093(4) 0.019(3)
O7 0.052(2) 0.063(3) 0.072(2) -0.031(2) 0.0220(19) -0.011(2)
O8 0.051(2) 0.072(3) 0.087(3) -0.003(2) 0.005(2) 0.001(2)
C1 0.040(3) 0.052(4) 0.060(3) -0.011(2) 0.020(2) -0.004(2)
C2 0.039(3) 0.042(3) 0.064(3) -0.011(2) 0.022(2) -0.005(2)
C3 0.041(3) 0.046(3) 0.061(3) -0.006(2) 0.026(2) -0.003(2)
C4 0.039(3) 0.048(3) 0.058(3) -0.019(2) 0.017(2) -0.004(2)
C5 0.037(2) 0.050(3) 0.075(3) -0.018(3) 0.027(2) -0.007(2)
C6 0.056(3) 0.063(4) 0.071(4) -0.001(3) 0.027(3) -0.010(3)
C7 0.047(3) 0.051(4) 0.087(4) 0.020(3) 0.018(3) -0.012(3)
C8 0.032(3) 0.064(5) 0.109(5) 0.050(4) 0.013(3) -0.005(3)
C9 0.048(4) 0.090(6) 0.138(7) 0.059(5) 0.008(4) -0.020(4)
C10 0.034(4) 0.137(11) 0.218(13) 0.129(11) 0.005(5) -0.016(5)
C11 0.071(7) 0.076(8) 0.261(17) 0.071(9) 0.072(9) 0.011(5)
C12 0.053(4) 0.076(6) 0.222(11) 0.074(7) 0.072(6) 0.026(4)
C13 0.057(4) 0.057(5) 0.150(7) 0.033(5) 0.053(4) 0.007(3)
C14 0.080(4) 0.071(5) 0.076(4) -0.005(3) 0.049(3) 0.012(4)
C15 0.104(6) 0.072(5) 0.063(4) -0.003(3) 0.043(4) 0.011(4)
C16 0.075(4) 0.064(4) 0.062(3) 0.005(3) 0.021(3) 0.012(3)
C17 0.121(7) 0.075(6) 0.084(5) 0.011(4) 0.034(5) 0.019(5)
C21 0.053(3) 0.066(5) 0.067(3) -0.010(3) 0.007(3) -0.008(3)
C28 0.046(3) 0.056(4) 0.078(4) -0.003(3) 0.034(3) 0.002(3)
C29 0.055(3) 0.049(4) 0.085(4) 0.001(3) 0.033(3) 0.001(3)
C30 0.060(4) 0.044(4) 0.112(5) -0.012(3) 0.045(4) 0.000(3)
C31 0.061(4) 0.047(4) 0.107(5) 0.014(3) 0.041(4) 0.005(3)
C32 0.102(6) 0.094(6) 0.080(4) 0.014(4) 0.045(4) 0.001(5)
Cl1 0.247(5) 0.135(3) 0.124(2) 0.030(2) 0.040(2) -0.052(3)

loop_
_atom_type_symbol
_atom_type_description
_atom_type_scat_dispersion_real
_atom_type_scat_dispersion_imag
_atom_type_scat_source
C C 0.0033 0.0016 'International Tables Vol C Tables 4.2.6.8 and 6.1.1.4'
H H 0.0000 0.0000 'International Tables Vol C Tables 4.2.6.8 and 6.1.1.4'
N N 0.0061 0.0033 'International Tables Vol C Tables 4.2.6.8 and 6.1.1.4'
O O 0.0106 0.0060 'International Tables Vol C Tables 4.2.6.8 and 6.1.1.4'
Br Br -0.2901 2.4595 'International Tables Vol C Tables 4.2.6.8 and 6.1.1.4'
Cl Cl 0.1484 0.1585 'International Tables Vol C Tables 4.2.6.8 and 6.1.1.4'

loop_
_geom_angle_atom_site_label_1
_geom_angle_atom_site_label_2
_geom_angle_atom_site_label_3
_geom_angle
C29 N1 C30 108.9(6)
C29 N1 C28 124.7(6)
C30 N1 C28 126.3(6)
C29 N2 C31 109.0(6)
C29 N2 C32 124.4(6)
C31 N2 C32 126.7(6)
C1 O1 C5 112.4(4)
C1 O2 C6 112.7(4)
C7 O3 C2 115.5(5)
C14 O5 C3 118.9(5)
C21 O7 C4 119.0(5)
O2 C1 O1 112.9(4)
O2 C1 C2 108.9(4)
O1 C1 C2 108.7(4)
O3 C2 C3 105.3(4)
O3 C2 C1 111.6(4)
C3 C2 C1 112.1(4)
O5 C3 C2 105.9(4)
O5 C3 C4 107.2(4)
C2 C3 C4 111.6(4)
O7 C4 C5 109.0(5)
O7 C4 C3 105.2(4)
C5 C4 C3 111.5(4)
O1 C5 C4 109.7(4)
O1 C5 C28 105.4(4)
C4 C5 C28 112.6(5)
O4 C7 O3 122.9(6)
O4 C7 C8 125.7(6)
O3 C7 C8 111.4(7)
C13 C8 C9 122.2(7)
C13 C8 C7 121.5(6)
C9 C8 C7 116.2(8)
C8 C9 C10 114.2(10)
C11 C10 C9 121.0(9)
C12 C11 C10 121.8(10)
C11 C12 C13 121.8(11)
C8 C13 C12 118.9(9)
O6 C14 O5 123.8(7)
O6 C14 C15 125.7(6)
O5 C14 C15 110.3(6)
C16 C15 C20 117.9(9)
C16 C15 C14 123.7(6)
C20 C15 C14 116.1(9)
C16 C15 C20' 118.2(12)
C20 C15 C20' 38.4(9)
C14 C15 C20' 113.5(12)
C15 C16 C17 122.4(7)
C18 C17 C16 118.5(12)
C18 C17 C18' 32.5(10)
C16 C17 C18' 114.5(12)
C17 C18 C19 119.7(17)
C20 C19 C18 121.2(15)
C19 C20 C15 117.9(14)
C19' C18' C17 123(2)
C18' C19' C20' 123(2)
C19' C20' C15 113(2)
O8 C21 O7 122.0(5)
O8 C21 C22 125.6(7)
O7 C21 C22 111.9(7)
O8 C21 C22' 128.6(8)
O7 C21 C22' 107.5(7)
C22 C21 C22' 20.6(8)
C27 C22 C21 119.9(10)
C27 C22 C23 123.7(11)
C21 C22 C23 116.2(10)
C22 C23 C24 113.7(11)
C25 C24 C23 118.9(13)
C26 C25 C24 126.2(16)
C25 C26 C27 118.9(18)
C22 C27 C26 118.0(14)
C27' C22' C23' 124.0(15)
C27' C22' C21 121.1(12)
C23' C22' C21 112.2(13)
C22' C23' C24' 115.8(14)
C25' C24' C23' 114.9(15)
C26' C25' C24' 126.6(19)
C25' C26' C27' 119.6(18)
C22' C27' C26' 115.8(15)
N1 C28 C5 110.7(5)
N1 C29 N2 108.0(6)
C31 C30 N1 107.6(6)
C30 C31 N2 106.4(6)
C33' C32 C33 65.3(12)
C33' C32 N2 110.5(15)
C33 C32 N2 112.9(8)
C34 C33 C32 117.9(10)
C35 C34 C33 112.8(13)
C34' C33' C32 119(2)
C33' C34' C35' 112.9(11)
Cl2 C36 Cl2' 50.7(10)
Cl2 C36 Cl1 107.8(17)
Cl2' C36 Cl1 124.8(16)

loop_
_geom_bond_atom_site_label_1
_geom_bond_atom_site_label_2
_geom_bond_distance
Br Br' 0.8098(19)
N1 C29 1.310(8)
N1 C30 1.363(8)
N1 C28 1.475(8)
N2 C29 1.336(9)
N2 C31 1.360(11)
N2 C32 1.502(9)
O1 C1 1.414(6)
O1 C5 1.440(6)
O2 C1 1.391(7)
O2 C6 1.440(7)
O3 C7 1.351(8)
O3 C2 1.436(6)
O4 C7 1.201(9)
O5 C14 1.355(7)
O5 C3 1.442(7)
O6 C14 1.204(10)
O7 C21 1.354(8)
O7 C4 1.430(6)
O8 C21 1.194(9)
C1 C2 1.537(8)
C2 C3 1.522(7)
C3 C4 1.536(7)
C4 C5 1.506(8)
C5 C28 1.529(7)
C7 C8 1.503(10)
C8 C13 1.381(11)
C8 C9 1.385(10)
C9 C10 1.499(13)
C10 C11 1.344(16)
C11 C12 1.288(15)
C12 C13 1.412(9)
C14 C15 1.484(11)
C15 C16 1.361(10)
C15 C20 1.395(15)
C15 C20' 1.54(2)
C16 C17 1.380(12)
C17 C18 1.324(19)
C17 C18' 1.50(2)
C18 C19 1.40(3)
C19 C20 1.37(2)
C18' C19' 1.31(4)
C19' C20' 1.42(4)
C21 C22 1.419(13)
C21 C22' 1.660(18)
C22 C27 1.389(15)
C22 C23 1.431(13)
C23 C24 1.473(15)
C24 C25 1.365(18)
C25 C26 1.295(18)
C26 C27 1.428(15)
C22' C27' 1.367(17)
C22' C23' 1.402(15)
C23' C24' 1.480(17)
C24' C25' 1.34(2)
C25' C26' 1.300(19)
C26' C27' 1.412(16)
C30 C31 1.344(10)
C32 C33' 1.495(10)
C32 C33 1.499(9)
C33 C34 1.492(9)
C34 C35 1.490(10)
C33' C34' 1.492(10)
C34' C35' 1.507(10)
C36 Cl2 1.58(3)
C36 Cl2' 1.70(3)
C36 Cl1 1.79(3)
